data_1516414
loop_
_publ_author_name
'Santos, Rui C.'
'Figueira, Rita M. B. B. M.'
'Piedade, M F\'atima M'
'Diogo, Herm\'inio P'
'Minas da Piedade, Manuel E.'

_publ_section_title
;
 Energetics and structure of hydroxynicotinic acids. Crystal structures of
 2-, 4-, 6-hydroxynicotinic and 5-chloro-6-hydroxynicotinic acids.
;
_journal_issue 43
_journal_name_full 'The journal of physical chemistry. B'
_journal_page_first 14291
_journal_page_last 14309
_journal_paper_doi 10.1021/jp906908n
_journal_volume 113
_journal_year 2009
_chemical_formula_sum 'C6 H5 N O3'
_chemical_formula_weight 139.11
_chemical_name_systematic
;
 ?
;
_space_group_IT_number 14
_symmetry_cell_setting monoclinic
_symmetry_space_group_name_Hall '-P 2ybc'
_symmetry_space_group_name_H-M 'P 1 21/c 1'
_atom_sites_solution_hydrogens geom
_atom_sites_solution_primary direct
_atom_sites_solution_secondary difmap
_audit_creation_method SHELXL-97
_cell_angle_alpha 90.00
_cell_angle_beta 94.254(18)
_cell_angle_gamma 90.00
_cell_formula_units_Z 4
_cell_length_a 3.804(3)
_cell_length_b 14.582(7)
_cell_length_c 10.673(6)
_cell_measurement_reflns_used 25
_cell_measurement_temperature 293(2)
_cell_measurement_theta_max 46.16
_cell_measurement_theta_min 14.84
_cell_volume 590.4(6)
_computing_cell_refinement 'CAD4 Express (Enraf Nonius, 1994)'
_computing_data_collection 'CAD4 Express (Enraf Nonius, 1994)'
_computing_data_reduction 'XCAD4 (Harms & Wocadlo, 1995)'
_computing_structure_refinement 'SHELXL-97 (Sheldrick, 2008)'
_computing_structure_solution 'SHELXL-97 (Sheldrick, 2008)'
_diffrn_ambient_temperature 293(2)
_diffrn_measured_fraction_theta_full 0.949
_diffrn_measured_fraction_theta_max 0.949
_diffrn_measurement_device_type 'Enraf Nonius CAD4'
_diffrn_measurement_method 'non-profiled omega/2theta scans'
_diffrn_radiation_monochromator graphite
_diffrn_radiation_source 'fine-focus sealed tube'
_diffrn_radiation_type CuK\a
_diffrn_radiation_wavelength 1.54180
_diffrn_reflns_av_R_equivalents 0.0000
_diffrn_reflns_av_sigmaI/netI 0.0154
_diffrn_reflns_limit_h_max 4
_diffrn_reflns_limit_h_min 0
_diffrn_reflns_limit_k_max 17
_diffrn_reflns_limit_k_min 0
_diffrn_reflns_limit_l_max 12
_diffrn_reflns_limit_l_min -12
_diffrn_reflns_number 999
_diffrn_reflns_theta_full 66.95
_diffrn_reflns_theta_max 66.95
_diffrn_reflns_theta_min 5.14
_diffrn_standards_decay_% 1
_diffrn_standards_interval_time 80
_diffrn_standards_number 3
_exptl_absorpt_coefficient_mu 1.103
_exptl_absorpt_correction_type none
_exptl_crystal_colour colourless
_exptl_crystal_density_diffrn 1.565
_exptl_crystal_density_method 'not measured'
_exptl_crystal_description plate
_exptl_crystal_F_000 288
_exptl_crystal_size_max 0.16
_exptl_crystal_size_mid 0.11
_exptl_crystal_size_min 0.06
_refine_diff_density_max 0.152
_refine_diff_density_min -0.132
_refine_diff_density_rms 0.038
_refine_ls_extinction_coef 0.015(2)
_refine_ls_extinction_expression Fc^*^=kFc[1+0.001xFc^2^\l^3^/sin(2\q)]^-1/4^
_refine_ls_extinction_method SHELXL
_refine_ls_goodness_of_fit_ref 1.034
_refine_ls_hydrogen_treatment mixed
_refine_ls_matrix_type full
_refine_ls_number_parameters 112
_refine_ls_number_reflns 999
_refine_ls_number_restraints 0
_refine_ls_restrained_S_all 1.034
_refine_ls_R_factor_all 0.0476
_refine_ls_R_factor_gt 0.0364
_refine_ls_shift/su_max 0.000
_refine_ls_shift/su_mean 0.000
_refine_ls_structure_factor_coef Fsqd
_refine_ls_weighting_details 'calc w=1/[\s^2^(Fo^2^)+(0.0698P)^2^+0.0000P] where P=(Fo^2^+2Fc^2^)/3'
_refine_ls_weighting_scheme calc
_refine_ls_wR_factor_gt 0.0918
_refine_ls_wR_factor_ref 0.0984
_reflns_number_gt 812
_reflns_number_total 999
_reflns_threshold_expression >2\s(I)
_cod_data_source_file jp906908n_si_003.cif
_cod_data_source_block 4manelno
_cod_original_sg_symbol_H-M P21/c
_cod_database_code 1516414

loop_
_symmetry_equiv_pos_as_xyz
'x, y, z'
'-x, y+1/2, -z+1/2'
'-x, -y, -z'
'x, -y-1/2, z-1/2'

loop_
_atom_site_label
_atom_site_type_symbol
_atom_site_fract_x
_atom_site_fract_y
_atom_site_fract_z
_atom_site_U_iso_or_equiv
_atom_site_adp_type
_atom_site_occupancy
_atom_site_symmetry_multiplicity
_atom_site_calc_flag
O3 O 0.7409(5) 0.53618(8) 0.15231(12) 0.0662(5) Uani 1 1 d
O2 O 0.9968(4) 0.49459(8) 0.33547(12) 0.0616(5) Uani 1 1 d
O1 O 1.0494(4) 0.32670(7) 0.39080(10) 0.0463(4) Uani 1 1 d
N1 N 0.4706(4) 0.26656(9) 0.06721(12) 0.0397(4) Uani 1 1 d
C1 C 0.5504(4) 0.35452(10) 0.09337(13) 0.0377(4) Uani 1 1 d
C2 C 0.7455(4) 0.37753(9) 0.20154(13) 0.0343(4) Uani 1 1 d
C4 C 0.7727(5) 0.21574(10) 0.25468(14) 0.0409(4) Uani 1 1 d
C3 C 0.8666(4) 0.30730(10) 0.28886(13) 0.0343(4) Uani 1 1 d
C5 C 0.5786(5) 0.19841(10) 0.14677(15) 0.0416(4) Uani 1 1 d
C6 C 0.8261(5) 0.47611(10) 0.22630(14) 0.0446(4) Uani 1 1 d
H1 H 0.469(5) 0.3974(13) 0.0306(16) 0.047(5) Uiso 1 1 d
H4 H 0.846(6) 0.1679(15) 0.3112(18) 0.052(5) Uiso 1 1 d
H5 H 0.510(6) 0.1401(15) 0.1182(18) 0.054(5) Uiso 1 1 d
H1N H 0.331(7) 0.2493(16) -0.006(2) 0.080(7) Uiso 1 1 d
H2 H 1.036(6) 0.4370(18) 0.374(2) 0.075(7) Uiso 1 1 d

loop_
_atom_site_aniso_label
_atom_site_aniso_U_11
_atom_site_aniso_U_22
_atom_site_aniso_U_33
_atom_site_aniso_U_23
_atom_site_aniso_U_13
_atom_site_aniso_U_12
O3 0.1072(13) 0.0261(6) 0.0605(7) 0.0091(5) -0.0256(7) -0.0038(7)
O2 0.0976(12) 0.0300(6) 0.0524(7) -0.0013(5) -0.0263(7) -0.0067(6)
O1 0.0647(8) 0.0344(6) 0.0374(6) 0.0036(4) -0.0135(5) 0.0010(5)
N1 0.0519(8) 0.0316(7) 0.0347(6) -0.0049(5) -0.0036(6) -0.0017(6)
C1 0.0519(10) 0.0277(7) 0.0329(7) 0.0016(6) -0.0017(7) 0.0027(6)
C2 0.0460(9) 0.0240(7) 0.0324(7) 0.0005(5) -0.0005(6) -0.0001(6)
C4 0.0571(10) 0.0231(7) 0.0419(8) 0.0046(6) -0.0001(7) 0.0029(6)
C3 0.0434(9) 0.0296(7) 0.0297(7) 0.0015(5) 0.0002(6) 0.0030(6)
C5 0.0551(10) 0.0254(7) 0.0439(8) -0.0030(6) 0.0020(7) -0.0008(7)
C6 0.0646(11) 0.0254(7) 0.0419(8) 0.0012(6) -0.0083(7) -0.0017(7)

loop_
_atom_type_symbol
_atom_type_description
_atom_type_scat_dispersion_real
_atom_type_scat_dispersion_imag
_atom_type_scat_source
C C 0.0181 0.0091 'International Tables Vol C Tables 4.2.6.8 and 6.1.1.4'
H H 0.0000 0.0000 'International Tables Vol C Tables 4.2.6.8 and 6.1.1.4'
N N 0.0311 0.0180 'International Tables Vol C Tables 4.2.6.8 and 6.1.1.4'
O O 0.0492 0.0322 'International Tables Vol C Tables 4.2.6.8 and 6.1.1.4'

loop_
_geom_angle_atom_site_label_1
_geom_angle_atom_site_label_2
_geom_angle_atom_site_label_3
_geom_angle
C6 O2 H2 105.0(14)
C1 N1 C5 121.23(14)
C1 N1 H1N 121.9(14)
C5 N1 H1N 116.8(14)
N1 C1 C2 120.68(14)
N1 C1 H1 115.2(11)
C2 C1 H1 124.1(11)
C1 C2 C3 120.03(14)
C1 C2 C6 118.59(13)
C3 C2 C6 121.38(14)
C5 C4 C3 120.48(14)
C5 C4 H4 121.4(12)
C3 C4 H4 118.1(12)
O1 C3 C4 122.42(13)
O1 C3 C2 121.47(14)
C4 C3 C2 116.11(14)
C4 C5 N1 121.46(15)
C4 C5 H5 125.0(12)
N1 C5 H5 113.6(12)
O3 C6 O2 121.35(15)
O3 C6 C2 122.84(15)
O2 C6 C2 115.81(13)

loop_
_geom_bond_atom_site_label_1
_geom_bond_atom_site_label_2
_geom_bond_distance
O3 C6 1.208(2)
O2 C6 1.319(2)
O2 H2 0.94(3)
O1 C3 1.2787(19)
N1 C1 1.343(2)
N1 C5 1.351(2)
N1 H1N 0.95(2)
C1 C2 1.367(2)
C1 H1 0.951(19)
C2 C3 1.437(2)
C2 C6 1.489(2)
C4 C5 1.345(2)
C4 C3 1.423(2)
C4 H4 0.95(2)
C5 H5 0.93(2)

loop_
_geom_torsion_atom_site_label_1
_geom_torsion_atom_site_label_2
_geom_torsion_atom_site_label_3
_geom_torsion_atom_site_label_4
_geom_torsion
C5 N1 C1 C2 0.3(2)
N1 C1 C2 C3 -0.2(2)
N1 C1 C2 C6 -179.86(15)
C5 C4 C3 O1 179.69(16)
C5 C4 C3 C2 -0.6(2)
C1 C2 C3 O1 -179.97(15)
C6 C2 C3 O1 -0.3(2)
C1 C2 C3 C4 0.4(2)
C6 C2 C3 C4 180.00(15)
C3 C4 C5 N1 0.8(3)
C1 N1 C5 C4 -0.6(3)
C1 C2 C6 O3 -3.6(3)
C3 C2 C6 O3 176.76(18)
C1 C2 C6 O2 176.07(16)
C3 C2 C6 O2 -3.6(2)
